data_7105696
loop_
_publ_author_name
'Zu0-Xi Li'
'Yong-Fei Zeng'
'Hong Ma'
'Xiai-He Bu'

_publ_section_title
;
 A new 2D coordination polymer with an azide-bridged 1D homospin chain:
 C12 H12 Co N10 0
;
_journal_name_full Chem.Commun.
_journal_page_first 8540
_journal_paper_doi 10.1039/c0cc03529g
_journal_volume 46
_journal_year 2010
_chemical_formula_sum 'C12 H12 Co N10 O'
_chemical_formula_weight 371.25
_chemical_name_systematic
;
?
;
_space_group_IT_number 2
_symmetry_cell_setting triclinic
_symmetry_space_group_name_Hall '-P 1'
_symmetry_space_group_name_H-M 'P -1'
_atom_sites_solution_hydrogens geom
_atom_sites_solution_primary direct
_atom_sites_solution_secondary difmap
_audit_creation_method SHELXL-97
_cell_angle_alpha 100.01(3)
_cell_angle_beta 94.90(3)
_cell_angle_gamma 92.32(3)
_cell_formula_units_Z 1
_cell_length_a 3.5226(7)
_cell_length_b 9.6595(19)
_cell_length_c 11.578(2)
_cell_measurement_reflns_used 3366
_cell_measurement_temperature 293(2)
_cell_measurement_theta_max 27.5
_cell_measurement_theta_min 3.0
_cell_volume 385.93(13)
_computing_cell_refinement 'CrystalClear (Rigaku/MSC Inc., 2005)'
_computing_data_collection 'CrystalClear (Rigaku/MSC Inc., 2005)'
_computing_data_reduction 'CrystalClear (Rigaku/MSC Inc., 2005)'
_computing_molecular_graphics 'Bruker SHELXTL'
_computing_publication_material 'Bruker SHELXTL'
_computing_structure_refinement 'SHELXL-97 (Sheldrick, 1997)'
_computing_structure_solution 'SHELXS-97 (Sheldrick, 1997)'
_diffrn_ambient_temperature 293(2)
_diffrn_detector_area_resol_mean 9
_diffrn_measured_fraction_theta_full 0.968
_diffrn_measured_fraction_theta_max 0.968
_diffrn_measurement_device_type 'CCD area detector'
_diffrn_measurement_method \w
_diffrn_radiation_monochromator graphite
_diffrn_radiation_source 'fine-focus sealed tube'
_diffrn_radiation_type MoK\a
_diffrn_radiation_wavelength 0.71073
_diffrn_reflns_av_R_equivalents 0.0505
_diffrn_reflns_av_sigmaI/netI 0.0627
_diffrn_reflns_limit_h_max 4
_diffrn_reflns_limit_h_min -4
_diffrn_reflns_limit_k_max 11
_diffrn_reflns_limit_k_min -11
_diffrn_reflns_limit_l_max 13
_diffrn_reflns_limit_l_min -13
_diffrn_reflns_number 3201
_diffrn_reflns_theta_full 25.01
_diffrn_reflns_theta_max 25.01
_diffrn_reflns_theta_min 3.03
_diffrn_standards_decay_% 0
_diffrn_standards_interval_count 0
_diffrn_standards_interval_time 0
_exptl_absorpt_coefficient_mu 1.136
_exptl_absorpt_correction_T_max 0.893
_exptl_absorpt_correction_T_min 0.815
_exptl_absorpt_correction_type multi-scan
_exptl_absorpt_process_details CrystalClear
_exptl_crystal_colour purple
_exptl_crystal_density_diffrn 1.597
_exptl_crystal_density_method 'not measured'
_exptl_crystal_description Prism
_exptl_crystal_F_000 189
_exptl_crystal_size_max 0.20
_exptl_crystal_size_mid 0.15
_exptl_crystal_size_min 0.10
_refine_diff_density_max 1.271
_refine_diff_density_min -0.434
_refine_diff_density_rms 0.128
_refine_ls_extinction_method none
_refine_ls_goodness_of_fit_ref 1.141
_refine_ls_hydrogen_treatment constr
_refine_ls_matrix_type full
_refine_ls_number_parameters 110
_refine_ls_number_reflns 1322
_refine_ls_number_restraints 0
_refine_ls_restrained_S_all 1.141
_refine_ls_R_factor_all 0.1064
_refine_ls_R_factor_gt 0.0861
_refine_ls_shift/su_max 0.000
_refine_ls_shift/su_mean 0.000
_refine_ls_structure_factor_coef Fsqd
_refine_ls_weighting_details 'calc w=1/[\s^2^(Fo^2^)+(0.1084P)^2^+0.9326P] where P=(Fo^2^+2Fc^2^)/3'
_refine_ls_weighting_scheme calc
_refine_ls_wR_factor_gt 0.1962
_refine_ls_wR_factor_ref 0.2067
_reflns_number_gt 1098
_reflns_number_total 1322
_reflns_threshold_expression >2sigma(I)
_cod_data_source_file C0CC03529G.TXT
_cod_data_source_block 3
_cod_depositor_comments
;
The following automatic conversions were performed:
'_exptl_absorpt_correction_type' value 'Multi-scan' changed to
'multi-scan' according to
'/home/saulius/struct/CIF-dictionaries/cif_core.dic' dictionary named
'cif_core.dic' version 2.4.1 from 2010-06-29.

Automatic conversion script
Id: cif_fix_enum 1527 2010-12-29 10:47:43Z saulius 
;
_cod_database_code 7105696

loop_
_symmetry_equiv_pos_as_xyz
'x, y, z'
'-x, -y, -z'

loop_
_atom_site_label
_atom_site_type_symbol
_atom_site_fract_x
_atom_site_fract_y
_atom_site_fract_z
_atom_site_U_iso_or_equiv
_atom_site_adp_type
_atom_site_occupancy
_atom_site_symmetry_multiplicity
_atom_site_calc_flag
_atom_site_refinement_flags
_atom_site_disorder_assembly
_atom_site_disorder_group
Co1 Co 1.0000 0.5000 0.5000 0.0336(5) Uani 1 2 d S . .
N4 N 0.9520(15) 0.2994(5) 0.3934(4) 0.0284(12) Uani 1 1 d . . .
N5 N 0.9389(14) 0.1321(5) 0.2355(4) 0.0249(11) Uani 1 1 d . . .
C1 C 1.0103(19) 0.2711(7) 0.2807(5) 0.0304(15) Uani 1 1 d . . .
H1 H 1.0901 0.3380 0.2377 0.037 Uiso 1 1 calc R . .
N1 N 0.4775(17) 0.5606(6) 0.3997(5) 0.0352(14) Uani 1 1 d . . .
N2 N 0.5019(19) 0.6413(6) 0.3332(5) 0.0422(15) Uani 1 1 d . . .
C2 C 0.8376(19) 0.1718(7) 0.4218(6) 0.0336(16) Uani 1 1 d . . .
H2 H 0.7760 0.1589 0.4958 0.040 Uiso 1 1 calc R . .
C4 C 0.9685(16) 0.0650(6) 0.1153(5) 0.0226(13) Uani 1 1 d . . .
C3 C 0.828(2) 0.0675(7) 0.3254(6) 0.0334(15) Uani 1 1 d . . .
H3 H 0.7612 -0.0275 0.3212 0.040 Uiso 1 1 calc R . .
C6 C 0.9063(18) 0.1392(6) 0.0237(5) 0.0263(14) Uani 1 1 d . . .
H6 H 0.8454 0.2329 0.0401 0.032 Uiso 1 1 calc R . .
C5 C 1.0661(18) -0.0749(7) 0.0929(5) 0.0276(14) Uani 1 1 d . . .
H5 H 1.1120 -0.1244 0.1542 0.033 Uiso 1 1 calc R . .
N3 N 0.525(3) 0.7216(9) 0.2706(8) 0.078(3) Uani 1 1 d . . .
O1W O 0.747(10) 0.508(4) 0.062(3) 0.233(16) Uiso 0.50 1 d P . .

loop_
_atom_site_aniso_label
_atom_site_aniso_U_11
_atom_site_aniso_U_22
_atom_site_aniso_U_33
_atom_site_aniso_U_23
_atom_site_aniso_U_13
_atom_site_aniso_U_12
Co1 0.0668(11) 0.0159(7) 0.0169(7) -0.0014(5) 0.0054(6) 0.0033(6)
N4 0.033(3) 0.029(3) 0.023(3) 0.001(2) 0.007(2) -0.002(2)
N5 0.021(3) 0.027(3) 0.023(3) -0.003(2) 0.002(2) 0.000(2)
C1 0.039(4) 0.028(3) 0.023(3) 0.000(3) 0.003(3) 0.005(3)
N1 0.056(4) 0.027(3) 0.024(3) 0.007(2) 0.005(3) 0.002(3)
N2 0.055(4) 0.038(3) 0.033(3) 0.005(3) 0.003(3) 0.002(3)
C2 0.041(4) 0.032(4) 0.027(3) 0.004(3) 0.003(3) -0.001(3)
C4 0.016(3) 0.026(3) 0.023(3) -0.004(2) 0.005(2) -0.001(2)
C3 0.045(4) 0.025(3) 0.029(3) 0.002(3) 0.007(3) -0.003(3)
C6 0.027(3) 0.023(3) 0.028(3) 0.001(2) 0.008(3) 0.007(2)
C5 0.028(4) 0.029(3) 0.025(3) 0.003(3) 0.002(3) 0.002(3)
N3 0.097(7) 0.069(5) 0.084(6) 0.058(5) 0.011(5) 0.008(5)

loop_
_atom_type_symbol
_atom_type_description
_atom_type_scat_dispersion_real
_atom_type_scat_dispersion_imag
_atom_type_scat_source
C C 0.0033 0.0016 'International Tables Vol C Tables 4.2.6.8 and 6.1.1.4'
Co Co 0.3494 0.9721 'International Tables Vol C Tables 4.2.6.8 and 6.1.1.4'
N N 0.0061 0.0033 'International Tables Vol C Tables 4.2.6.8 and 6.1.1.4'
O O 0.0106 0.0060 'International Tables Vol C Tables 4.2.6.8 and 6.1.1.4'
H H 0.0000 0.0000 'International Tables Vol C Tables 4.2.6.8 and 6.1.1.4'

loop_
_geom_angle_atom_site_label_1
_geom_angle_atom_site_label_2
_geom_angle_atom_site_label_3
_geom_angle
_geom_angle_site_symmetry_1
_geom_angle_site_symmetry_3
_geom_angle_publ_flag
N4 Co1 N4 180.000(1) 2_766 . ?
N4 Co1 N1 89.4(2) 2_766 2_666 ?
N4 Co1 N1 90.6(2) . 2_666 ?
N4 Co1 N1 90.6(2) 2_766 1_655 ?
N4 Co1 N1 89.4(2) . 1_655 ?
N1 Co1 N1 180.000(1) 2_666 1_655 ?
N4 Co1 N1 90.1(2) 2_766 2_766 ?
N4 Co1 N1 89.9(2) . 2_766 ?
N1 Co1 N1 103.6(2) 2_666 2_766 ?
N1 Co1 N1 76.4(2) 1_655 2_766 ?
N4 Co1 N1 89.9(2) 2_766 . ?
N4 Co1 N1 90.1(2) . . ?
N1 Co1 N1 76.4(2) 2_666 . ?
N1 Co1 N1 103.6(2) 1_655 . ?
N1 Co1 N1 180.000(1) 2_766 . ?
C1 N4 C2 105.3(5) . . ?
C1 N4 Co1 125.8(4) . . ?
C2 N4 Co1 128.8(4) . . ?
C1 N5 C3 107.3(5) . . ?
C1 N5 C4 126.3(5) . . ?
C3 N5 C4 126.4(5) . . ?
N4 C1 N5 111.5(6) . . ?
N4 C1 H1 124.3 . . ?
N5 C1 H1 124.3 . . ?
N2 N1 Co1 132.2(5) . 1_455 ?
N2 N1 Co1 120.8(5) . . ?
Co1 N1 Co1 103.6(2) 1_455 . ?
N3 N2 N1 178.7(8) . . ?
C3 C2 N4 110.2(6) . . ?
C3 C2 H2 124.9 . . ?
N4 C2 H2 124.9 . . ?
C6 C4 C5 120.5(6) . . ?
C6 C4 N5 120.5(5) . . ?
C5 C4 N5 119.0(5) . . ?
C2 C3 N5 105.7(6) . . ?
C2 C3 H3 127.2 . . ?
N5 C3 H3 127.2 . . ?
C4 C6 C5 120.8(6) . 2_755 ?
C4 C6 H6 119.6 . . ?
C5 C6 H6 119.6 2_755 . ?
C4 C5 C6 118.6(6) . 2_755 ?
C4 C5 H5 120.7 . . ?
C6 C5 H5 120.7 2_755 . ?

loop_
_geom_bond_atom_site_label_1
_geom_bond_atom_site_label_2
_geom_bond_distance
_geom_bond_site_symmetry_2
_geom_bond_publ_flag
Co1 N4 2.101(5) 2_766 ?
Co1 N4 2.101(5) . ?
Co1 N1 2.239(6) 2_666 ?
Co1 N1 2.239(6) 1_655 ?
Co1 N1 2.244(6) 2_766 ?
Co1 N1 2.244(6) . ?
N4 C1 1.321(8) . ?
N4 C2 1.383(8) . ?
N5 C1 1.358(8) . ?
N5 C3 1.378(8) . ?
N5 C4 1.445(7) . ?
C1 H1 0.9300 . ?
N1 N2 1.193(8) . ?
N1 Co1 2.239(6) 1_455 ?
N2 N3 1.154(9) . ?
C2 C3 1.364(9) . ?
C2 H2 0.9300 . ?
C4 C6 1.387(9) . ?
C4 C5 1.394(8) . ?
C3 H3 0.9300 . ?
C6 C5 1.397(8) 2_755 ?
C6 H6 0.9300 . ?
C5 C6 1.397(8) 2_755 ?
C5 H5 0.9300 . ?

loop_
_geom_torsion_atom_site_label_1
_geom_torsion_atom_site_label_2
_geom_torsion_atom_site_label_3
_geom_torsion_atom_site_label_4
_geom_torsion
_geom_torsion_site_symmetry_1
_geom_torsion_site_symmetry_2
_geom_torsion_site_symmetry_3
_geom_torsion_site_symmetry_4
_geom_torsion_publ_flag
N4 Co1 N4 C1 29(100) 2_766 . . . ?
N1 Co1 N4 C1 145.8(5) 2_666 . . . ?
N1 Co1 N4 C1 -34.2(5) 1_655 . . . ?
N1 Co1 N4 C1 -110.6(5) 2_766 . . . ?
N1 Co1 N4 C1 69.4(5) . . . . ?
N4 Co1 N4 C2 -148(100) 2_766 . . . ?
N1 Co1 N4 C2 -30.7(6) 2_666 . . . ?
N1 Co1 N4 C2 149.3(6) 1_655 . . . ?
N1 Co1 N4 C2 72.9(6) 2_766 . . . ?
N1 Co1 N4 C2 -107.1(6) . . . . ?
C2 N4 C1 N5 0.0(7) . . . . ?
Co1 N4 C1 N5 -177.1(4) . . . . ?
C3 N5 C1 N4 -0.1(8) . . . . ?
C4 N5 C1 N4 179.1(5) . . . . ?
N4 Co1 N1 N2 72.2(5) 2_766 . . . ?
N4 Co1 N1 N2 -107.8(5) . . . . ?
N1 Co1 N1 N2 161.7(6) 2_666 . . . ?
N1 Co1 N1 N2 -18.3(6) 1_655 . . . ?
N1 Co1 N1 N2 -46(100) 2_766 . . . ?
N4 Co1 N1 Co1 -89.4(2) 2_766 . . 1_455 ?
N4 Co1 N1 Co1 90.6(2) . . . 1_455 ?
N1 Co1 N1 Co1 0.0 2_666 . . 1_455 ?
N1 Co1 N1 Co1 180.0 1_655 . . 1_455 ?
N1 Co1 N1 Co1 152(100) 2_766 . . 1_455 ?
Co1 N1 N2 N3 68(37) 1_455 . . . ?
Co1 N1 N2 N3 -87(37) . . . . ?
C1 N4 C2 C3 0.0(7) . . . . ?
Co1 N4 C2 C3 177.0(5) . . . . ?
C1 N5 C4 C6 -29.4(9) . . . . ?
C3 N5 C4 C6 149.7(6) . . . . ?
C1 N5 C4 C5 149.7(6) . . . . ?
C3 N5 C4 C5 -31.3(9) . . . . ?
N4 C2 C3 N5 -0.1(8) . . . . ?
C1 N5 C3 C2 0.1(7) . . . . ?
C4 N5 C3 C2 -179.1(5) . . . . ?
C5 C4 C6 C5 1.1(10) . . . 2_755 ?
N5 C4 C6 C5 -179.9(5) . . . 2_755 ?
C6 C4 C5 C6 -1.0(10) . . . 2_755 ?
N5 C4 C5 C6 179.9(5) . . . 2_755 ?
